data_1528181
loop_
_publ_author_name
'Wasylechko, L.O.'
'Sichevich, O.M.'
'Grin', Yu.'

_publ_section_title
;
 Crystal structure of R15 Ni96-x Gax (R= Sm, Y, Tb, Dy, Er, Tm, Yb, Lu)
;
_journal_name_full 'Journal of Alloys Compd.'
_journal_page_first 19
_journal_page_last 24
_journal_volume 185
_journal_year 1992
_chemical_formula_sum 'Ga44 Ni52 Sm15'
_space_group_IT_number 187
_symmetry_space_group_name_Hall 'P -6 2'
_symmetry_space_group_name_H-M 'P -6 m 2'
_cell_angle_alpha 90
_cell_angle_beta 90
_cell_angle_gamma 120
_cell_formula_units_Z 1
_cell_length_a 8.771
_cell_length_b 8.771
_cell_length_c 25.061
_cell_volume 1669.657
_citation_journal_id_ASTM JALCEU
_cod_data_source_file Wasylechko_JALCEU_1992_518.cif
_cod_data_source_block Ga44Ni52Sm15
_cod_database_code 1528181

loop_
_symmetry_equiv_pos_as_xyz
x,y,z
-x+y,-x,-z
-y,x-y,z
x,y,-z
-x+y,-x,z
-y,x-y,-z
-y,-x,-z
-x+y,y,z
x,x-y,-z
-y,-x,z
-x+y,y,-z
x,x-y,z

loop_
_atom_site_label
_atom_site_type_symbol
_atom_site_fract_x
_atom_site_fract_y
_atom_site_fract_z
_atom_site_occupancy
_atom_site_U_iso_or_equiv
Ga2 Ga 0.142 0.858 0 1 0.0
Ga5 Ga 0.85 0.15 0.5 1 0.0
Sm1 Sm 0.3333 0.6667 0 1 0.0
Sm7 Sm 0.6667 0.3333 0.241 1 0.0
Ga6 Ga 0.161 0.839 0.154 1 0.0
Ni6 Ni 0.493 0.507 0.327 1 0.0
Sm3 Sm 0 0 0.335 1 0.0
Ni7 Ni 0.808 0.192 0.329 1 0.0
Ga9 Ga 0.05 0.381 0.0837 1 0.0
Ga7 Ga 0.5 0.5 0.1729 1 0.0
Ni1 Ni 0 0 0.204 1 0.0
Ni4 Ni 0.17 0.83 0.5 1 0.0
Ni2 Ni 0 0 0.453 1 0.0
Ga3 Ga 0.515 0.485 0 1 0.0
Ni5 Ni 0.175 0.825 0.343 1 0.0
Ga4 Ga 0.498 0.502 0.5 1 0.0
Ga8 Ga 0.83 0.17 0.1516 1 0.0
Sm8 Sm 0.6667 0.3333 0.414 1 0.0
Ni8 Ni 0.302 0.007 0.4168 1 0.0
Sm4 Sm 0.3333 0.6667 0.2549 1 0.0
Ni3 Ni 0.84 0.16 0 1 0.0
Ni9 Ni 0.31 0.009 0.2504 1 0.0
Sm2 Sm 0 0 0.0835 1 0.0
Ga1 Ga 0.3333 0.6667 0.137 1 0.0
Sm5 Sm 0.3333 0.6667 0.4227 1 0.0
Sm6 Sm 0.6667 0.3333 0.079 1 0.0
